data_2311255
loop_
_publ_author_name
'Krishnamurthy, M. S.'
'Begum, Noor Shahina'

_publ_section_title
;
 Crystal structure of ethyl
 2-(2-fluoro-benzyl-idene)-5-(4-fluoro-phen-yl)-7-methyl-3-oxo-2,3-di-hydro-5H-1,3-thia-zolo[3,2-a]pyrimidine-6-carb-oxy-late.
;
_journal_coeditor_code LH5738
_journal_issue 'Pt 12'
_journal_name_full 'Acta crystallographica. Section E, Structure reports online'
_journal_page_first o1270
_journal_page_last 1
_journal_paper_doi 10.1107/S1600536814025008
_journal_volume 70
_journal_year 2014
_chemical_formula_iupac 'C23 H18 F2 N2 O3 S'
_chemical_formula_moiety 'C23 H18 F2 N2 O3 S'
_chemical_formula_sum 'C23 H18 F2 N2 O3 S'
_chemical_formula_weight 440.45
_chemical_name_systematic
2-(2-Fluorobenzylidene)-5-(4-fluorophenyl)-7-methyl-3-oxo-2,3-dihydro-5<i>H</i>-1,3-thiazolo[3,2-<i>a</i>]pyrimidine-6-carboxylate
_space_group_IT_number 15
_space_group_name_Hall '-C 2yc'
_space_group_name_H-M_alt 'C 1 2/c 1'
_symmetry_cell_setting monoclinic
_symmetry_space_group_name_Hall '-C 2yc'
_symmetry_space_group_name_H-M 'C 1 2/c 1'
_atom_sites_solution_hydrogens geom
_atom_sites_solution_primary direct
_atom_sites_solution_secondary difmap
_audit_creation_method SHELXL-97
_cell_angle_alpha 90.00
_cell_angle_beta 92.022(5)
_cell_angle_gamma 90.00
_cell_formula_units_Z 8
_cell_length_a 24.746(5)
_cell_length_b 9.6879(17)
_cell_length_c 16.757(3)
_cell_measurement_reflns_used 3520
_cell_measurement_temperature 100(2)
_cell_measurement_theta_max 25.00
_cell_measurement_theta_min 1.65
_cell_volume 4014.8(13)
_computing_cell_refinement
;
SAINT (Bruker, 1998)
;
_computing_data_collection
;
SMART (Bruker, 1998)
;
_computing_data_reduction
;
SAINT (Bruker, 1998)
;
_computing_molecular_graphics
;
ORTEP-3 for Windows (Farrugia, 2012) and
DIAMOND (Brandenburg & Berndt, 1999)
;
_computing_publication_material
;
WinGX (Farrugia, 2012)
;
_computing_structure_refinement
;
SHELXL97 (Sheldrick, 2008)
;
_computing_structure_solution
;
SHELXS97 (Sheldrick, 2008)
;
_diffrn_ambient_temperature 100(2)
_diffrn_measured_fraction_theta_full 0.996
_diffrn_measured_fraction_theta_max 0.996
_diffrn_measurement_device_type 'Bruker SMART APEX CCD'
_diffrn_measurement_method '\w scans'
_diffrn_radiation_monochromator graphite
_diffrn_radiation_source 'fine-focus sealed tube'
_diffrn_radiation_type MoK\a
_diffrn_radiation_wavelength 0.71073
_diffrn_reflns_av_R_equivalents 0.0336
_diffrn_reflns_av_sigmaI/netI 0.0359
_diffrn_reflns_limit_h_max 29
_diffrn_reflns_limit_h_min -29
_diffrn_reflns_limit_k_max 11
_diffrn_reflns_limit_k_min -11
_diffrn_reflns_limit_l_max 19
_diffrn_reflns_limit_l_min -16
_diffrn_reflns_number 9957
_diffrn_reflns_theta_full 25.00
_diffrn_reflns_theta_max 25.00
_diffrn_reflns_theta_min 1.65
_exptl_absorpt_coefficient_mu 0.209
_exptl_absorpt_correction_T_max 0.9674
_exptl_absorpt_correction_T_min 0.9634
_exptl_absorpt_correction_type multi-scan
_exptl_absorpt_process_details
;
(SADABS; Bruker, 1998)
;
_exptl_crystal_colour yellow
_exptl_crystal_density_diffrn 1.457
_exptl_crystal_density_method 'not measured'
_exptl_crystal_description block
_exptl_crystal_F_000 1824
_exptl_crystal_size_max 0.18
_exptl_crystal_size_mid 0.16
_exptl_crystal_size_min 0.16
_refine_diff_density_max 0.276
_refine_diff_density_min -0.343
_refine_ls_extinction_method none
_refine_ls_goodness_of_fit_ref 1.028
_refine_ls_hydrogen_treatment constr
_refine_ls_matrix_type full
_refine_ls_number_parameters 282
_refine_ls_number_reflns 3520
_refine_ls_number_restraints 0
_refine_ls_restrained_S_all 1.028
_refine_ls_R_factor_all 0.0456
_refine_ls_R_factor_gt 0.0410
_refine_ls_shift/su_max 0.001
_refine_ls_shift/su_mean 0.000
_refine_ls_structure_factor_coef Fsqd
_refine_ls_weighting_details 'calc w=1/[\s^2^(Fo^2^)+(0.0629P)^2^+4.1702P] where P=(Fo^2^+2Fc^2^)/3'
_refine_ls_weighting_scheme calc
_refine_ls_wR_factor_gt 0.1067
_refine_ls_wR_factor_ref 0.1122
_reflns_number_gt 3169
_reflns_number_total 3520
_reflns_threshold_expression I>2\s(I)
_cod_data_source_file lh5738sup1.cif
_cod_data_source_block I
_cod_original_cell_volume 4014.7(13)
_cod_original_sg_symbol_H-M 'C 2/c'
_cod_database_code 2311255

loop_
_symmetry_equiv_pos_as_xyz
'x, y, z'
'-x, y, -z+1/2'
'x+1/2, y+1/2, z'
'-x+1/2, y+1/2, -z+1/2'
'-x, -y, -z'
'x, -y, z-1/2'
'-x+1/2, -y+1/2, -z'
'x+1/2, -y+1/2, z-1/2'

loop_
_atom_site_type_symbol
_atom_site_label
_atom_site_fract_x
_atom_site_fract_y
_atom_site_fract_z
_atom_site_U_iso_or_equiv
_atom_site_adp_type
_atom_site_calc_flag
_atom_site_refinement_flags
_atom_site_occupancy
_atom_site_symmetry_multiplicity
S S1 0.565115(17) 0.43828(4) 0.65490(3) 0.02504(15) Uani d . 1 1
F F1 0.43031(4) 1.13600(11) 0.77686(7) 0.0351(3) Uani d . 1 1
O O3 0.36126(5) 0.76825(13) 0.48959(7) 0.0266(3) Uani d . 1 1
O O1 0.56122(5) 0.78762(12) 0.54420(7) 0.0244(3) Uani d . 1 1
N N1 0.50281(5) 0.61793(14) 0.58253(8) 0.0194(3) Uani d . 1 1
N N2 0.45904(6) 0.41667(14) 0.62854(9) 0.0238(3) Uani d . 1 1
F F2 0.75173(5) 0.66324(14) 0.56697(9) 0.0542(4) Uani d . 1 1
C C6 0.40531(7) 0.59402(17) 0.56217(10) 0.0201(4) Uani d . 1 1
O O2 0.30987(5) 0.59424(14) 0.53122(10) 0.0430(4) Uani d . 1 1
C C5 0.45256(6) 0.69513(16) 0.56176(10) 0.0196(4) Uani d . 1 1
H H5 0.4553 0.7335 0.5067 0.023 Uiso calc R 1 1
C C3 0.55343(7) 0.67752(17) 0.57664(9) 0.0200(4) Uani d . 1 1
C C10 0.35362(7) 0.64859(18) 0.52739(11) 0.0245(4) Uani d . 1 1
C C15 0.44806(7) 1.05927(17) 0.64716(11) 0.0257(4) Uani d . 1 1
H H15 0.4531 1.1518 0.6302 0.031 Uiso calc R 1 1
C C2 0.59521(7) 0.58692(18) 0.61561(10) 0.0227(4) Uani d . 1 1
C C11 0.44590(6) 0.81437(17) 0.61988(10) 0.0197(4) Uani d . 1 1
C C17 0.64788(7) 0.62041(19) 0.61580(10) 0.0254(4) Uani d . 1 1
H H17 0.6564 0.7051 0.5906 0.031 Uiso calc R 1 1
C C7 0.40961(7) 0.46736(17) 0.59525(10) 0.0221(4) Uani d . 1 1
C C16 0.45294(6) 0.94976(17) 0.59459(11) 0.0228(4) Uani d . 1 1
H H16 0.4612 0.9674 0.5406 0.027 Uiso calc R 1 1
C C9 0.50089(7) 0.49166(17) 0.61977(10) 0.0214(4) Uani d . 1 1
C C12 0.43361(6) 0.78875(17) 0.69901(10) 0.0210(4) Uani d . 1 1
H H12 0.4287 0.6964 0.7165 0.025 Uiso calc R 1 1
C C13 0.42838(7) 0.89693(18) 0.75269(10) 0.0236(4) Uani d . 1 1
H H13 0.4201 0.8801 0.8068 0.028 Uiso calc R 1 1
C C14 0.43566(7) 1.02957(18) 0.72492(11) 0.0250(4) Uani d . 1 1
C C1 0.36551(7) 0.36219(19) 0.60085(11) 0.0292(4) Uani d . 1 1
H H1A 0.3303 0.4078 0.5942 0.044 Uiso calc R 1 1
H H1B 0.3681 0.3171 0.6532 0.044 Uiso calc R 1 1
H H1C 0.3692 0.2929 0.5588 0.044 Uiso calc R 1 1
C C18 0.69365(7) 0.5428(2) 0.64997(11) 0.0285(4) Uani d . 1 1
C C8 0.31251(7) 0.8348(2) 0.45669(12) 0.0315(4) Uani d . 1 1
H H8A 0.2865 0.8508 0.4993 0.038 Uiso calc R 1 1
H H8B 0.2950 0.7755 0.4152 0.038 Uiso calc R 1 1
C C19 0.74540(7) 0.5658(2) 0.62342(11) 0.0299(4) Uani d . 1 1
C C20 0.79025(8) 0.4941(2) 0.65104(12) 0.0368(5) Uani d . 1 1
H H20 0.8249 0.5135 0.6311 0.044 Uiso calc R 1 1
C C21 0.78402(8) 0.3936(3) 0.70814(13) 0.0425(5) Uani d . 1 1
H H21 0.8143 0.3413 0.7271 0.051 Uiso calc R 1 1
C C4 0.32924(9) 0.9693(2) 0.42117(15) 0.0472(6) Uani d . 1 1
H H4A 0.3483 1.0250 0.4621 0.071 Uiso calc R 1 1
H H4B 0.2971 1.0192 0.4011 0.071 Uiso calc R 1 1
H H4C 0.3533 0.9519 0.3771 0.071 Uiso calc R 1 1
C C22 0.73389(9) 0.3693(3) 0.73753(16) 0.0636(8) Uani d . 1 1
H H22 0.7296 0.3010 0.7775 0.076 Uiso calc R 1 1
C C23 0.68945(9) 0.4436(3) 0.70917(14) 0.0552(7) Uani d . 1 1
H H23 0.6551 0.4263 0.7308 0.066 Uiso calc R 1 1

loop_
_atom_site_aniso_label
_atom_site_aniso_U_11
_atom_site_aniso_U_22
_atom_site_aniso_U_33
_atom_site_aniso_U_12
_atom_site_aniso_U_13
_atom_site_aniso_U_23
S1 0.0253(3) 0.0241(3) 0.0257(3) 0.00599(16) 0.00118(18) 0.00482(17)
F1 0.0385(6) 0.0243(6) 0.0427(7) 0.0029(5) 0.0040(5) -0.0127(5)
O3 0.0179(6) 0.0298(7) 0.0321(7) 0.0029(5) 0.0001(5) 0.0065(5)
O1 0.0208(6) 0.0234(6) 0.0292(7) 0.0007(5) 0.0034(5) 0.0021(5)
N1 0.0193(7) 0.0177(7) 0.0214(7) 0.0029(5) 0.0020(6) 0.0010(6)
N2 0.0266(8) 0.0207(7) 0.0243(8) 0.0006(6) 0.0026(6) 0.0014(6)
F2 0.0245(6) 0.0584(8) 0.0795(10) -0.0091(6) -0.0015(6) 0.0307(7)
C6 0.0198(8) 0.0212(8) 0.0195(8) -0.0013(7) 0.0029(6) -0.0030(7)
O2 0.0199(7) 0.0314(7) 0.0774(11) -0.0033(6) -0.0031(7) 0.0116(7)
C5 0.0171(8) 0.0194(8) 0.0221(8) 0.0026(6) 0.0005(6) 0.0022(7)
C3 0.0209(8) 0.0214(8) 0.0180(8) 0.0017(7) 0.0033(6) -0.0018(7)
C10 0.0217(9) 0.0222(8) 0.0298(9) -0.0001(7) 0.0032(7) -0.0030(7)
C15 0.0207(9) 0.0168(8) 0.0399(11) 0.0003(6) 0.0035(8) 0.0025(7)
C2 0.0243(9) 0.0264(9) 0.0176(8) 0.0055(7) 0.0023(7) -0.0019(7)
C11 0.0136(7) 0.0204(8) 0.0251(9) 0.0011(6) 0.0000(6) 0.0001(7)
C17 0.0239(9) 0.0308(9) 0.0217(9) 0.0036(7) 0.0014(7) -0.0013(7)
C7 0.0233(9) 0.0227(8) 0.0206(8) -0.0002(7) 0.0049(7) -0.0033(7)
C16 0.0183(8) 0.0228(9) 0.0274(9) 0.0012(6) 0.0026(7) 0.0030(7)
C9 0.0257(9) 0.0202(8) 0.0186(8) 0.0043(7) 0.0026(7) -0.0011(7)
C12 0.0181(8) 0.0177(8) 0.0271(9) 0.0007(6) 0.0005(7) 0.0032(7)
C13 0.0196(8) 0.0265(9) 0.0248(9) 0.0028(7) 0.0009(7) -0.0009(7)
C14 0.0186(8) 0.0215(8) 0.0349(10) 0.0028(7) 0.0002(7) -0.0081(7)
C1 0.0291(10) 0.0265(9) 0.0322(10) -0.0059(8) 0.0049(8) 0.0019(8)
C18 0.0211(9) 0.0402(10) 0.0241(9) 0.0053(8) -0.0003(7) -0.0038(8)
C8 0.0185(9) 0.0344(10) 0.0412(11) 0.0042(7) -0.0049(8) 0.0055(9)
C19 0.0240(9) 0.0342(10) 0.0312(10) -0.0031(8) -0.0018(7) 0.0000(8)
C20 0.0177(9) 0.0523(13) 0.0402(11) -0.0006(8) -0.0014(8) -0.0022(10)
C21 0.0252(10) 0.0627(14) 0.0392(12) 0.0123(10) -0.0038(9) 0.0083(11)
C4 0.0290(11) 0.0514(13) 0.0612(15) 0.0061(9) 0.0010(10) 0.0276(12)
C22 0.0288(12) 0.102(2) 0.0601(16) 0.0125(13) 0.0013(11) 0.0483(16)
C23 0.0227(11) 0.094(2) 0.0489(14) 0.0123(11) 0.0073(9) 0.0370(14)

loop_
_atom_type_symbol
_atom_type_description
_atom_type_scat_dispersion_real
_atom_type_scat_dispersion_imag
_atom_type_scat_source
C C 0.0033 0.0016 'International Tables Vol C Tables 4.2.6.8 and 6.1.1.4'
H H 0.0000 0.0000 'International Tables Vol C Tables 4.2.6.8 and 6.1.1.4'
F F 0.0171 0.0103 'International Tables Vol C Tables 4.2.6.8 and 6.1.1.4'
N N 0.0061 0.0033 'International Tables Vol C Tables 4.2.6.8 and 6.1.1.4'
O O 0.0106 0.0060 'International Tables Vol C Tables 4.2.6.8 and 6.1.1.4'
S S 0.1246 0.1234 'International Tables Vol C Tables 4.2.6.8 and 6.1.1.4'

loop_
_geom_angle_atom_site_label_1
_geom_angle_atom_site_label_2
_geom_angle_atom_site_label_3
_geom_angle
C9 S1 C2 91.35(8)
C10 O3 C8 115.66(13)
C9 N1 C3 116.66(14)
C9 N1 C5 120.90(13)
C3 N1 C5 121.74(13)
C9 N2 C7 116.77(14)
C7 C6 C10 122.66(15)
C7 C6 C5 122.46(15)
C10 C6 C5 114.81(14)
N1 C5 C11 109.96(13)
N1 C5 C6 108.16(13)
C11 C5 C6 112.57(13)
N1 C5 H5 108.7
C11 C5 H5 108.7
C6 C5 H5 108.7
O1 C3 N1 123.73(15)
O1 C3 C2 126.49(15)
N1 C3 C2 109.78(14)
O2 C10 O3 123.02(16)
O2 C10 C6 125.85(17)
O3 C10 C6 111.13(14)
C14 C15 C16 117.88(16)
C14 C15 H15 121.1
C16 C15 H15 121.1
C17 C2 C3 121.14(16)
C17 C2 S1 128.34(14)
C3 C2 S1 110.49(12)
C16 C11 C12 119.46(16)
C16 C11 C5 120.17(15)
C12 C11 C5 120.36(14)
C2 C17 C18 128.02(18)
C2 C17 H17 116.0
C18 C17 H17 116.0
C6 C7 N2 122.16(15)
C6 C7 C1 126.68(16)
N2 C7 C1 111.15(15)
C15 C16 C11 120.87(16)
C15 C16 H16 119.6
C11 C16 H16 119.6
N2 C9 N1 126.81(15)
N2 C9 S1 121.49(13)
N1 C9 S1 111.69(12)
C13 C12 C11 120.67(15)
C13 C12 H12 119.7
C11 C12 H12 119.7
C14 C13 C12 117.86(16)
C14 C13 H13 121.1
C12 C13 H13 121.1
F1 C14 C15 118.47(16)
F1 C14 C13 118.26(16)
C15 C14 C13 123.26(16)
C7 C1 H1A 109.5
C7 C1 H1B 109.5
H1A C1 H1B 109.5
C7 C1 H1C 109.5
H1A C1 H1C 109.5
H1B C1 H1C 109.5
C23 C18 C19 115.70(17)
C23 C18 C17 124.10(17)
C19 C18 C17 120.21(17)
O3 C8 C4 107.36(15)
O3 C8 H8A 110.2
C4 C8 H8A 110.2
O3 C8 H8B 110.2
C4 C8 H8B 110.2
H8A C8 H8B 108.5
F2 C19 C20 118.49(17)
F2 C19 C18 117.92(16)
C20 C19 C18 123.58(19)
C19 C20 C21 118.82(18)
C19 C20 H20 120.6
C21 C20 H20 120.6
C22 C21 C20 119.71(19)
C22 C21 H21 120.1
C20 C21 H21 120.1
C8 C4 H4A 109.5
C8 C4 H4B 109.5
H4A C4 H4B 109.5
C8 C4 H4C 109.5
H4A C4 H4C 109.5
H4B C4 H4C 109.5
C21 C22 C23 120.3(2)
C21 C22 H22 119.8
C23 C22 H22 119.8
C22 C23 C18 121.8(2)
C22 C23 H23 119.1
C18 C23 H23 119.1

loop_
_geom_bond_atom_site_label_1
_geom_bond_atom_site_label_2
_geom_bond_distance
S1 C9 1.7532(17)
S1 C2 1.7596(18)
F1 C14 1.359(2)
O3 C10 1.338(2)
O3 C8 1.459(2)
O1 C3 1.216(2)
N1 C9 1.375(2)
N1 C3 1.386(2)
N1 C5 1.482(2)
N2 C9 1.278(2)
N2 C7 1.414(2)
F2 C19 1.349(2)
C6 C7 1.349(2)
C6 C10 1.484(2)
C6 C5 1.526(2)
O2 C10 1.208(2)
C5 C11 1.524(2)
C5 H5 1.0000
C3 C2 1.489(2)
C15 C14 1.380(3)
C15 C16 1.387(2)
C15 H15 0.9500
C2 C17 1.343(3)
C11 C16 1.391(2)
C11 C12 1.393(2)
C17 C18 1.460(2)
C17 H17 0.9500
C7 C1 1.498(2)
C16 H16 0.9500
C12 C13 1.390(2)
C12 H12 0.9500
C13 C14 1.381(3)
C13 H13 0.9500
C1 H1A 0.9800
C1 H1B 0.9800
C1 H1C 0.9800
C18 C23 1.387(3)
C18 C19 1.389(3)
C8 C4 1.497(3)
C8 H8A 0.9900
C8 H8B 0.9900
C19 C20 1.376(3)
C20 C21 1.378(3)
C20 H20 0.9500
C21 C22 1.371(3)
C21 H21 0.9500
C4 H4A 0.9800
C4 H4B 0.9800
C4 H4C 0.9800
C22 C23 1.385(3)
C22 H22 0.9500
C23 H23 0.9500

loop_
_geom_hbond_atom_site_label_D
_geom_hbond_atom_site_label_H
_geom_hbond_atom_site_label_A
_geom_hbond_site_symmetry_A
_geom_hbond_distance_DH
_geom_hbond_distance_HA
_geom_hbond_distance_DA
_geom_hbond_angle_DHA
C8 H8A O2 7_566 0.99 2.48 3.119(2) 122
C15 H15 N2 1_565 0.95 2.57 3.488(2) 162
C8 H8B Cg 4_666 0.99 2.96 3.911(2) 162

loop_
_geom_torsion_atom_site_label_1
_geom_torsion_atom_site_label_2
_geom_torsion_atom_site_label_3
_geom_torsion_atom_site_label_4
_geom_torsion
C9 N1 C5 C11 104.58(16)
C3 N1 C5 C11 -65.51(19)
C9 N1 C5 C6 -18.7(2)
C3 N1 C5 C6 171.21(14)
C7 C6 C5 N1 14.5(2)
C10 C6 C5 N1 -168.64(13)
C7 C6 C5 C11 -107.15(18)
C10 C6 C5 C11 69.67(18)
C9 N1 C3 O1 178.82(15)
C5 N1 C3 O1 -10.7(2)
C9 N1 C3 C2 -1.3(2)
C5 N1 C3 C2 169.20(13)
C8 O3 C10 O2 3.5(3)
C8 O3 C10 C6 -176.91(14)
C7 C6 C10 O2 7.4(3)
C5 C6 C10 O2 -169.38(18)
C7 C6 C10 O3 -172.13(15)
C5 C6 C10 O3 11.1(2)
O1 C3 C2 C17 -2.0(3)
N1 C3 C2 C17 178.08(15)
O1 C3 C2 S1 179.75(14)
N1 C3 C2 S1 -0.14(17)
C9 S1 C2 C17 -176.98(17)
C9 S1 C2 C3 1.09(12)
N1 C5 C11 C16 108.87(17)
C6 C5 C11 C16 -130.46(16)
N1 C5 C11 C12 -70.07(18)
C6 C5 C11 C12 50.6(2)
C3 C2 C17 C18 -179.02(16)
S1 C2 C17 C18 -1.1(3)
C10 C6 C7 N2 -179.71(15)
C5 C6 C7 N2 -3.1(2)
C10 C6 C7 C1 1.6(3)
C5 C6 C7 C1 178.17(16)
C9 N2 C7 C6 -5.9(2)
C9 N2 C7 C1 172.94(15)
C14 C15 C16 C11 -0.5(2)
C12 C11 C16 C15 0.2(2)
C5 C11 C16 C15 -178.72(15)
C7 N2 C9 N1 1.3(2)
C7 N2 C9 S1 -177.66(12)
C3 N1 C9 N2 -176.87(16)
C5 N1 C9 N2 12.6(3)
C3 N1 C9 S1 2.14(18)
C5 N1 C9 S1 -168.43(11)
C2 S1 C9 N2 177.27(15)
C2 S1 C9 N1 -1.80(12)
C16 C11 C12 C13 -0.1(2)
C5 C11 C12 C13 178.90(14)
C11 C12 C13 C14 0.1(2)
C16 C15 C14 F1 -179.44(14)
C16 C15 C14 C13 0.5(3)
C12 C13 C14 F1 179.61(14)
C12 C13 C14 C15 -0.4(3)
C2 C17 C18 C23 -21.2(3)
C2 C17 C18 C19 158.67(19)
C10 O3 C8 C4 177.01(17)
C23 C18 C19 F2 -178.7(2)
C17 C18 C19 F2 1.4(3)
C23 C18 C19 C20 1.8(3)
C17 C18 C19 C20 -178.07(18)
F2 C19 C20 C21 -179.40(19)
C18 C19 C20 C21 0.0(3)
C19 C20 C21 C22 -1.5(4)
C20 C21 C22 C23 1.0(4)
C21 C22 C23 C18 1.0(5)
C19 C18 C23 C22 -2.3(4)
C17 C18 C23 C22 177.6(2)
